data_4085702
loop_
_publ_author_name
'Raphael Karikachery, Alice'
'Masjedi, Mehdi'
'Sharp, Paul R.'

_publ_section_title
;
 Thermal and Photochemical Ring-Bromination in Naphthyl-, Naphthdiyl-, and
 Dicarboximideperyl-Platinum Complexes
;
_journal_issue 9
_journal_name_full Organometallics
_journal_page_first 1635
_journal_paper_doi 10.1021/om501322f
_journal_volume 34
_journal_year 2015
_chemical_absolute_configuration ad
_chemical_formula_moiety 'C34 H64 Br4 P4 Pt2'
_chemical_formula_sum 'C34 H64 Br4 P4 Pt2'
_chemical_formula_weight 1306.55
_space_group_crystal_system orthorhombic
_space_group_IT_number 19
_space_group_name_Hall 'P 2ac 2ab'
_space_group_name_H-M_alt 'P 21 21 21'
_symmetry_cell_setting orthorhombic
_symmetry_Int_Tables_number 19
_symmetry_space_group_name_Hall 'P 2ac 2ab'
_symmetry_space_group_name_H-M 'P 21 21 21'
_atom_sites_solution_hydrogens geom
_audit_creation_method SHELXL-2014
_cell_angle_alpha 90
_cell_angle_beta 90
_cell_angle_gamma 90
_cell_formula_units_Z 4
_cell_length_a 13.1377(10)
_cell_length_b 16.7133(13)
_cell_length_c 19.9374(16)
_cell_measurement_reflns_used 9972
_cell_measurement_temperature 173(2)
_cell_measurement_theta_max 26.1
_cell_measurement_theta_min 2.2
_cell_volume 4377.7(6)
_computing_cell_refinement 'APEX2 (Bruker AXS, 2008)'
_computing_data_collection 'APEX2 (Bruker AXS, 2008)'
_computing_data_reduction 'APEX2 (Bruker AXS, 2008)'
_computing_molecular_graphics 'X-SEED, Barbour, 2001'
_computing_publication_material 'CIFTAB (Sheldrick, 2013)'
_computing_structure_refinement 'SHELXL-2014 (Sheldrick, 2014)'
_computing_structure_solution 'SHELXS-2014 (Sheldrick, 2014)'
_diffrn_ambient_temperature 173(2)
_diffrn_measured_fraction_theta_full 1.000
_diffrn_measured_fraction_theta_max 0.997
_diffrn_measurement_device_type 'Bruker APEXII CCD area detector'
_diffrn_measurement_method 'omega scans'
_diffrn_radiation_type MoK\a
_diffrn_radiation_wavelength 0.71073
_diffrn_reflns_av_R_equivalents 0.0751
_diffrn_reflns_av_unetI/netI 0.0662
_diffrn_reflns_laue_measured_fraction_full 1.000
_diffrn_reflns_laue_measured_fraction_max 0.997
_diffrn_reflns_limit_h_max 16
_diffrn_reflns_limit_h_min -17
_diffrn_reflns_limit_k_max 21
_diffrn_reflns_limit_k_min -21
_diffrn_reflns_limit_l_max 25
_diffrn_reflns_limit_l_min -25
_diffrn_reflns_number 51041
_diffrn_reflns_point_group_measured_fraction_full 1.000
_diffrn_reflns_point_group_measured_fraction_max 0.995
_diffrn_reflns_theta_full 25.242
_diffrn_reflns_theta_max 27.524
_diffrn_reflns_theta_min 1.590
_diffrn_source 'fine-focus sealed tube'
_exptl_absorpt_coefficient_mu 10.204
_exptl_absorpt_correction_T_max 0.69
_exptl_absorpt_correction_T_min 0.32
_exptl_absorpt_correction_type multi-scan
_exptl_absorpt_process_details
;
 Data were corrected for decay and absorption using the program SADABS 
 (Sheldrick, G. M. (2003). SADABS. Version 2.10. University of
 G\"ottingen, Germany).
;
_exptl_crystal_colour Pale_Yellow
_exptl_crystal_density_diffrn 1.982
_exptl_crystal_description Plate
_exptl_crystal_F_000 2496
_exptl_crystal_size_max 0.550
_exptl_crystal_size_mid 0.300
_exptl_crystal_size_min 0.040
_refine_diff_density_max 2.962
_refine_diff_density_min -2.102
_refine_diff_density_rms 0.196
_refine_ls_abs_structure_details
;
 Flack x determined using 3340 quotients [(I+)-(I-)]/[(I+)+(I-)]
 (Parsons, Flack and Wagner, Acta Cryst. B69 (2013) 249-259).
;
_refine_ls_abs_structure_Flack -0.012(6)
_refine_ls_extinction_method none
_refine_ls_goodness_of_fit_ref 1.047
_refine_ls_hydrogen_treatment constr
_refine_ls_matrix_type full
_refine_ls_number_parameters 417
_refine_ls_number_reflns 10016
_refine_ls_number_restraints 0
_refine_ls_restrained_S_all 1.047
_refine_ls_R_factor_all 0.0584
_refine_ls_R_factor_gt 0.0426
_refine_ls_shift/su_max 0.000
_refine_ls_shift/su_mean 0.000
_refine_ls_structure_factor_coef Fsqd
_refine_ls_weighting_details 'w=1/[\s^2^(Fo^2^)+(0.0421P)^2^+14.2377P] where P=(Fo^2^+2Fc^2^)/3'
_refine_ls_weighting_scheme calc
_refine_ls_wR_factor_gt 0.0968
_refine_ls_wR_factor_ref 0.1061
_reflns_Friedel_coverage 0.807
_reflns_friedel_fraction_full 1.000
_reflns_friedel_fraction_max 0.991
_reflns_number_gt 8456
_reflns_number_total 10016
_reflns_threshold_expression 'I > 2\s(I)'
_cod_data_source_file om501322f_si_002.cif
_cod_data_source_block '[trans-Pt(PEt3)2(Br)]2(6,7-Br2-1,4-naphthdiyl)_13'
_cod_depositor_comments 'Adding full bibliography for 4085699--4085702.cif.'
_cod_database_code 4085702
_shelx_space_group_comment
;
The symmetry employed for this shelxl refinement is uniquely defined
by the following loop, which should always be used as a source of
symmetry information in preference to the above space-group names.
They are only intended as comments.
;
_shelx_estimated_absorpt_t_min 0.071
_shelx_estimated_absorpt_t_max 0.686
_shelxl_version_number 2014-3

loop_
_space_group_symop_operation_xyz
'x, y, z'
'-x+1/2, -y, z+1/2'
'x+1/2, -y+1/2, -z'
'-x, y+1/2, -z+1/2'

loop_
_atom_site_label
_atom_site_type_symbol
_atom_site_fract_x
_atom_site_fract_y
_atom_site_fract_z
_atom_site_U_iso_or_equiv
_atom_site_adp_type
_atom_site_occupancy
_atom_site_site_symmetry_order
_atom_site_calc_flag
_atom_site_refinement_flags_posn
_atom_site_refinement_flags_adp
_atom_site_refinement_flags_occupancy
_atom_site_disorder_assembly
_atom_site_disorder_group
Pt1 Pt -0.20196(4) 0.91082(3) 0.12710(3) 0.02767(12) Uani 1 1 d . . . . .
Br1 Br -0.33677(15) 0.82113(11) 0.17682(10) 0.0628(5) Uani 1 1 d . . . . .
P1 P -0.2270(3) 1.0092(2) 0.20498(19) 0.0354(8) Uani 1 1 d . . . . .
C1 C -0.0929(10) 0.9801(7) 0.0836(6) 0.027(3) Uani 1 1 d . . . . .
Pt2 Pt 0.16543(4) 1.15249(3) -0.02140(3) 0.03101(13) Uani 1 1 d . . . . .
Br2 Br 0.28906(11) 1.24677(9) -0.07605(8) 0.0432(4) Uani 1 1 d . . . . .
P2 P -0.1937(4) 0.8214(2) 0.0400(2) 0.0465(10) Uani 1 1 d . . . . .
C2 C -0.1166(10) 1.0429(7) 0.0418(7) 0.030(3) Uani 1 1 d . . . . .
H2 H -0.1862 1.0540 0.0327 0.035 Uiso 1 1 calc R U . . .
Br3 Br 0.18477(11) 0.78798(9) 0.19055(7) 0.0428(4) Uani 1 1 d . . . . .
P3 P 0.1590(3) 1.2382(2) 0.06893(19) 0.0318(7) Uani 1 1 d . . . . .
C3 C -0.0411(9) 1.0916(8) 0.0119(7) 0.034(3) Uani 1 1 d . . . . .
H3 H -0.0618 1.1344 -0.0163 0.041 Uiso 1 1 calc R U . . .
Br4 Br 0.36345(11) 0.91191(12) 0.12385(10) 0.0583(5) Uani 1 1 d . . . . .
P4 P 0.1711(4) 1.0734(2) -0.1153(2) 0.0526(11) Uani 1 1 d . . . . .
C4 C 0.0609(10) 1.0791(8) 0.0224(7) 0.033(3) Uani 1 1 d . . . . .
C5 C 0.1920(9) 0.9930(7) 0.0731(7) 0.031(3) Uani 1 1 d . . . . .
H5 H 0.2427 1.0252 0.0524 0.037 Uiso 1 1 calc R U . . .
C6 C 0.2230(10) 0.9306(8) 0.1120(7) 0.034(3) Uani 1 1 d . . . . .
C7 C 0.1474(11) 0.8798(7) 0.1404(6) 0.033(3) Uani 1 1 d . . . . .
C8 C 0.0468(9) 0.8974(8) 0.1329(6) 0.031(3) Uani 1 1 d . . . . .
H8 H -0.0025 0.8651 0.1548 0.037 Uiso 1 1 calc R U . . .
C9 C 0.0142(10) 0.9631(7) 0.0931(6) 0.026(3) Uani 1 1 d . . . . .
C10 C 0.0890(9) 1.0126(7) 0.0618(6) 0.027(3) Uani 1 1 d . . . . .
C11 C -0.1226(12) 1.0795(10) 0.2218(8) 0.048(4) Uani 1 1 d . . . . .
H11A H -0.0972 1.1004 0.1784 0.057 Uiso 1 1 calc R U . . .
H11B H -0.1499 1.1254 0.2475 0.057 Uiso 1 1 calc R U . . .
C12 C -0.0349(14) 1.0449(12) 0.2596(10) 0.068(6) Uani 1 1 d . . . . .
H12A H 0.0170 1.0862 0.2664 0.102 Uiso 1 1 calc R U . . .
H12B H -0.0586 1.0254 0.3033 0.102 Uiso 1 1 calc R U . . .
H12C H -0.0057 1.0004 0.2341 0.102 Uiso 1 1 calc R U . . .
C13 C -0.2638(14) 0.9708(10) 0.2883(9) 0.055(5) Uani 1 1 d . . . . .
H13A H -0.3193 0.9313 0.2826 0.066 Uiso 1 1 calc R U . . .
H13B H -0.2049 0.9424 0.3081 0.066 Uiso 1 1 calc R U . . .
C14 C -0.2985(19) 1.0344(14) 0.3363(10) 0.083(6) Uani 1 1 d . . . . .
H14A H -0.3167 1.0097 0.3793 0.124 Uiso 1 1 calc R U . . .
H14B H -0.2434 1.0730 0.3433 0.124 Uiso 1 1 calc R U . . .
H14C H -0.3580 1.0619 0.3177 0.124 Uiso 1 1 calc R U . . .
C15 C -0.3257(13) 1.0751(8) 0.1769(8) 0.047(4) Uani 1 1 d . . . . .
H15A H -0.3340 1.1185 0.2102 0.057 Uiso 1 1 calc R U . . .
H15B H -0.3040 1.1000 0.1341 0.057 Uiso 1 1 calc R U . . .
C16 C -0.4260(13) 1.0357(11) 0.1664(11) 0.064(5) Uani 1 1 d . . . . .
H16A H -0.4757 1.0755 0.1511 0.096 Uiso 1 1 calc R U . . .
H16B H -0.4192 0.9936 0.1324 0.096 Uiso 1 1 calc R U . . .
H16C H -0.4493 1.0121 0.2087 0.096 Uiso 1 1 calc R U . . .
C17 C -0.0976(18) 0.8398(11) -0.0251(8) 0.070(6) Uani 1 1 d . . . . .
H17A H -0.1152 0.8921 -0.0453 0.084 Uiso 1 1 calc R U . A 1
H17B H -0.0324 0.8477 -0.0011 0.084 Uiso 1 1 calc R U . A 1
C18 C -0.0751(19) 0.7865(15) -0.0811(13) 0.047(7) Uani 0.65(4) 1 d . . P B 1
H18A H -0.0209 0.8098 -0.1086 0.070 Uiso 0.65(4) 1 calc R U P B 1
H18B H -0.0528 0.7345 -0.0638 0.070 Uiso 0.65(4) 1 calc R U P B 1
H18C H -0.1364 0.7794 -0.1085 0.070 Uiso 0.65(4) 1 calc R U P B 1
C19 C -0.1790(16) 0.7161(8) 0.0631(9) 0.060(5) Uani 1 1 d . . . . .
H19A H -0.2424 0.6974 0.0848 0.072 Uiso 1 1 calc R U . . .
H19B H -0.1690 0.6841 0.0218 0.072 Uiso 1 1 calc R U . . .
C20 C -0.089(2) 0.7014(11) 0.1107(10) 0.099(10) Uani 1 1 d . . . . .
H20A H -0.0850 0.6442 0.1213 0.149 Uiso 1 1 calc R U . . .
H20B H -0.0259 0.7186 0.0891 0.149 Uiso 1 1 calc R U . . .
H20C H -0.0993 0.7319 0.1521 0.149 Uiso 1 1 calc R U . . .
C21 C -0.3149(16) 0.8224(11) -0.0052(11) 0.074(6) Uani 1 1 d . . . . .
H21A H -0.3051 0.7952 -0.0489 0.089 Uiso 1 1 calc R U . . .
H21B H -0.3651 0.7909 0.0207 0.089 Uiso 1 1 calc R U . . .
C22 C -0.3581(17) 0.9027(12) -0.0179(12) 0.085(7) Uani 1 1 d . . . . .
H22A H -0.4225 0.8974 -0.0423 0.127 Uiso 1 1 calc R U . . .
H22B H -0.3702 0.9299 0.0249 0.127 Uiso 1 1 calc R U . . .
H22C H -0.3101 0.9342 -0.0448 0.127 Uiso 1 1 calc R U . . .
C23 C 0.0666(9) 1.2145(8) 0.1348(7) 0.033(3) Uani 1 1 d . . . . .
H23A H -0.0021 1.2133 0.1144 0.039 Uiso 1 1 calc R U . . .
H23B H 0.0813 1.1600 0.1517 0.039 Uiso 1 1 calc R U . . .
C24 C 0.0641(13) 1.2708(11) 0.1938(8) 0.052(4) Uani 1 1 d . . . . .
H24A H 0.0124 1.2529 0.2259 0.078 Uiso 1 1 calc R U . . .
H24B H 0.1309 1.2714 0.2157 0.078 Uiso 1 1 calc R U . . .
H24C H 0.0473 1.3249 0.1783 0.078 Uiso 1 1 calc R U . . .
C25 C 0.2811(11) 1.2498(10) 0.1143(8) 0.046(4) Uani 1 1 d . . . . .
H25A H 0.3346 1.2654 0.0818 0.055 Uiso 1 1 calc R U . . .
H25B H 0.2742 1.2938 0.1473 0.055 Uiso 1 1 calc R U . . .
C26 C 0.3150(12) 1.1753(10) 0.1506(9) 0.055(4) Uani 1 1 d . . . . .
H26A H 0.3797 1.1856 0.1734 0.082 Uiso 1 1 calc R U . . .
H26B H 0.2634 1.1601 0.1837 0.082 Uiso 1 1 calc R U . . .
H26C H 0.3238 1.1317 0.1182 0.082 Uiso 1 1 calc R U . . .
C27 C 0.1300(11) 1.3400(8) 0.0441(8) 0.039(3) Uani 1 1 d . . . . .
H27A H 0.1143 1.3718 0.0847 0.047 Uiso 1 1 calc R U . . .
H27B H 0.1910 1.3638 0.0227 0.047 Uiso 1 1 calc R U . . .
C28 C 0.0402(12) 1.3459(10) -0.0048(8) 0.051(4) Uani 1 1 d . . . . .
H28A H 0.0282 1.4022 -0.0163 0.076 Uiso 1 1 calc R U . . .
H28B H 0.0558 1.3157 -0.0456 0.076 Uiso 1 1 calc R U . . .
H28C H -0.0210 1.3237 0.0164 0.076 Uiso 1 1 calc R U . . .
C29 C 0.1214(13) 0.9713(9) -0.1086(8) 0.044(4) Uani 1 1 d . . . . .
H29A H 0.1602 0.9427 -0.0734 0.053 Uiso 1 1 calc R U . . .
H29B H 0.0496 0.9741 -0.0936 0.053 Uiso 1 1 calc R U . . .
C30 C 0.1261(16) 0.9221(10) -0.1734(9) 0.063(5) Uani 1 1 d . . . . .
H30A H 0.0981 0.8686 -0.1653 0.094 Uiso 1 1 calc R U . . .
H30B H 0.0862 0.9488 -0.2084 0.094 Uiso 1 1 calc R U . . .
H30C H 0.1971 0.9174 -0.1881 0.094 Uiso 1 1 calc R U . . .
C31 C 0.097(4) 1.1175(17) -0.1815(13) 0.16(2) Uani 1 1 d . . . . .
H31A H 0.1378 1.1624 -0.1995 0.197 Uiso 1 1 calc R U . C 1
H31B H 0.0928 1.0771 -0.2176 0.197 Uiso 1 1 calc R U . C 1
C32 C 0.017(3) 1.141(3) -0.1741(18) 0.076(16) Uani 0.59(4) 1 d . . P D 1
H32A H -0.0083 1.1624 -0.2167 0.113 Uiso 0.59(4) 1 calc R U P D 1
H32B H -0.0270 1.0978 -0.1588 0.113 Uiso 0.59(4) 1 calc R U P D 1
H32C H 0.0183 1.1839 -0.1405 0.113 Uiso 0.59(4) 1 calc R U P D 1
C33 C 0.299(3) 1.057(2) -0.1487(16) 0.143(16) Uani 1 1 d . . . . .
H33A H 0.2957 1.0184 -0.1864 0.172 Uiso 1 1 calc R U . . .
H33B H 0.3270 1.1078 -0.1657 0.172 Uiso 1 1 calc R U . . .
C34 C 0.369(2) 1.0227(18) -0.091(2) 0.155(19) Uani 1 1 d . . . . .
H34A H 0.4378 1.0137 -0.1093 0.232 Uiso 1 1 calc R U . . .
H34B H 0.3724 1.0611 -0.0544 0.232 Uiso 1 1 calc R U . . .
H34C H 0.3412 0.9719 -0.0751 0.232 Uiso 1 1 calc R U . . .
C18' C -0.029(3) 0.798(3) -0.027(2) 0.040(13) Uani 0.35(4) 1 d . . P B 2
H18D H 0.0162 0.8140 -0.0632 0.060 Uiso 0.35(4) 1 calc R U P B 2
H18E H 0.0075 0.8013 0.0162 0.060 Uiso 0.35(4) 1 calc R U P B 2
H18F H -0.0525 0.7430 -0.0338 0.060 Uiso 0.35(4) 1 calc R U P B 2
C32' C 0.062(4) 1.205(2) -0.195(2) 0.050(14) Uani 0.41(4) 1 d . . P D 2
H32D H 0.0222 1.2061 -0.2369 0.074 Uiso 0.41(4) 1 calc R U P D 2
H32E H 0.0205 1.2237 -0.1580 0.074 Uiso 0.41(4) 1 calc R U P D 2
H32F H 0.1222 1.2390 -0.2003 0.074 Uiso 0.41(4) 1 calc R U P D 2

loop_
_atom_site_aniso_label
_atom_site_aniso_U_11
_atom_site_aniso_U_22
_atom_site_aniso_U_33
_atom_site_aniso_U_23
_atom_site_aniso_U_13
_atom_site_aniso_U_12
Pt1 0.0295(2) 0.0291(2) 0.0245(2) 0.0001(2) 0.0011(2) -0.0099(2)
Br1 0.0693(11) 0.0611(10) 0.0579(11) -0.0038(8) 0.0125(9) -0.0393(9)
P1 0.039(2) 0.0373(18) 0.0302(19) -0.0057(15) 0.0085(15) -0.0128(15)
C1 0.033(6) 0.035(6) 0.013(6) -0.005(5) 0.006(5) 0.003(5)
Pt2 0.0278(2) 0.0330(2) 0.0322(3) 0.0069(2) 0.0092(2) -0.0027(2)
Br2 0.0333(7) 0.0491(8) 0.0473(9) 0.0122(7) 0.0099(7) -0.0055(6)
P2 0.071(3) 0.0322(17) 0.036(2) -0.0058(15) -0.006(2) 0.0001(19)
C2 0.028(6) 0.032(7) 0.029(7) 0.007(5) 0.000(5) 0.000(5)
Br3 0.0373(8) 0.0564(8) 0.0346(8) 0.0181(7) -0.0028(6) 0.0053(6)
P3 0.0266(16) 0.0338(16) 0.035(2) 0.0073(14) 0.0062(15) -0.0028(14)
C3 0.032(6) 0.032(6) 0.037(8) 0.010(6) 0.009(6) 0.000(6)
Br4 0.0271(7) 0.0921(12) 0.0557(10) 0.0260(11) -0.0080(7) -0.0029(8)
P4 0.069(3) 0.048(2) 0.041(2) -0.0038(18) 0.025(2) -0.015(2)
C4 0.037(7) 0.035(7) 0.028(7) -0.005(6) 0.004(6) -0.005(5)
C5 0.023(6) 0.034(6) 0.036(7) -0.005(6) 0.009(5) -0.011(5)
C6 0.029(7) 0.047(8) 0.026(7) -0.003(6) -0.005(5) -0.002(6)
C7 0.046(8) 0.033(6) 0.020(7) 0.006(5) -0.013(6) 0.001(6)
C8 0.024(6) 0.049(8) 0.020(6) 0.003(6) 0.003(5) -0.002(5)
C9 0.034(7) 0.022(6) 0.023(7) -0.003(5) 0.004(5) 0.005(5)
C10 0.025(6) 0.027(6) 0.027(7) 0.000(5) 0.002(5) -0.006(5)
C11 0.048(9) 0.053(9) 0.042(9) -0.012(8) 0.006(7) -0.028(8)
C12 0.058(11) 0.090(14) 0.056(12) -0.018(10) 0.004(9) -0.042(10)
C13 0.062(11) 0.055(9) 0.049(10) -0.011(8) 0.010(8) -0.024(8)
C14 0.107(17) 0.101(16) 0.040(11) -0.008(11) -0.002(12) 0.005(14)
C15 0.064(10) 0.030(7) 0.048(9) -0.002(6) 0.018(8) -0.009(7)
C16 0.052(10) 0.064(11) 0.075(14) 0.022(10) 0.009(10) 0.014(9)
C17 0.125(17) 0.056(10) 0.028(9) 0.009(8) 0.007(10) 0.036(12)
C18 0.043(13) 0.054(14) 0.044(16) -0.012(12) 0.015(12) -0.006(11)
C19 0.096(15) 0.028(7) 0.057(11) -0.006(7) -0.017(10) 0.002(8)
C20 0.21(3) 0.039(9) 0.054(13) -0.002(9) -0.057(16) 0.000(13)
C21 0.092(15) 0.060(10) 0.069(13) -0.007(9) -0.038(12) -0.026(10)
C22 0.097(16) 0.073(13) 0.085(16) -0.006(12) -0.046(13) 0.023(12)
C23 0.025(6) 0.044(7) 0.030(7) 0.007(6) 0.007(6) -0.007(5)
C24 0.052(10) 0.063(10) 0.041(9) -0.006(8) 0.017(8) -0.012(8)
C25 0.039(8) 0.063(10) 0.036(9) 0.002(7) 0.003(7) -0.001(7)
C26 0.037(9) 0.062(10) 0.065(12) 0.003(8) -0.014(8) 0.002(7)
C27 0.044(8) 0.034(7) 0.040(8) 0.007(6) 0.011(6) -0.006(6)
C28 0.055(9) 0.050(9) 0.047(10) 0.015(8) 0.002(7) 0.015(8)
C29 0.057(9) 0.044(8) 0.032(9) -0.001(7) 0.004(7) -0.006(7)
C30 0.088(14) 0.051(10) 0.049(11) -0.016(9) 0.001(9) 0.007(9)
C31 0.39(7) 0.065(15) 0.036(14) -0.010(11) -0.05(3) 0.04(3)
C32 0.06(2) 0.13(5) 0.032(19) 0.01(2) -0.026(16) -0.03(2)
C33 0.15(3) 0.14(3) 0.14(3) -0.10(2) 0.10(2) -0.10(2)
C34 0.077(18) 0.12(2) 0.27(5) -0.14(3) 0.07(2) -0.014(16)
C18' 0.020(18) 0.05(3) 0.05(3) -0.01(2) -0.011(18) -0.015(17)
C32' 0.07(3) 0.03(2) 0.05(3) 0.000(17) -0.02(2) 0.013(18)

loop_
_atom_type_symbol
_atom_type_description
_atom_type_scat_dispersion_real
_atom_type_scat_dispersion_imag
_atom_type_scat_source
C C 0.0033 0.0016 'International Tables Vol C Tables 4.2.6.8 and 6.1.1.4'
H H 0.0000 0.0000 'International Tables Vol C Tables 4.2.6.8 and 6.1.1.4'
P P 0.1023 0.0942 'International Tables Vol C Tables 4.2.6.8 and 6.1.1.4'
Br Br -0.2901 2.4595 'International Tables Vol C Tables 4.2.6.8 and 6.1.1.4'
Pt Pt -1.7033 8.3905 'International Tables Vol C Tables 4.2.6.8 and 6.1.1.4'

loop_
_geom_angle_atom_site_label_1
_geom_angle_atom_site_label_2
_geom_angle_atom_site_label_3
_geom_angle
C1 Pt1 P1 88.9(3)
C1 Pt1 P2 90.9(3)
P1 Pt1 P2 171.88(15)
C1 Pt1 Br1 177.6(3)
P1 Pt1 Br1 93.40(10)
P2 Pt1 Br1 86.76(13)
C15 P1 C11 101.8(8)
C15 P1 C13 107.9(8)
C11 P1 C13 104.7(7)
C15 P1 Pt1 109.5(5)
C11 P1 Pt1 118.4(5)
C13 P1 Pt1 113.5(5)
C2 C1 C9 116.7(12)
C2 C1 Pt1 122.2(9)
C9 C1 Pt1 121.1(9)
C4 Pt2 P4 91.4(4)
C4 Pt2 P3 90.8(4)
P4 Pt2 P3 176.73(14)
C4 Pt2 Br2 177.8(4)
P4 Pt2 Br2 89.24(11)
P3 Pt2 Br2 88.44(9)
C19 P2 C21 103.0(9)
C19 P2 C17 105.4(9)
C21 P2 C17 104.4(10)
C19 P2 Pt1 116.2(6)
C21 P2 Pt1 109.0(7)
C17 P2 Pt1 117.3(7)
C1 C2 C3 122.4(12)
C1 C2 H2 118.8
C3 C2 H2 118.8
C27 P3 C23 105.1(7)
C27 P3 C25 102.5(7)
C23 P3 C25 104.3(7)
C27 P3 Pt2 112.2(5)
C23 P3 Pt2 116.8(5)
C25 P3 Pt2 114.5(5)
C4 C3 C2 122.2(13)
C4 C3 H3 118.9
C2 C3 H3 118.9
C31 P4 C33 107(2)
C31 P4 C29 104.1(14)
C33 P4 C29 102.3(11)
C31 P4 Pt2 110.2(9)
C33 P4 Pt2 114.5(9)
C29 P4 Pt2 117.8(5)
C3 C4 C10 117.4(12)
C3 C4 Pt2 120.1(10)
C10 C4 Pt2 122.4(9)
C6 C5 C10 123.7(11)
C6 C5 H5 118.1
C10 C5 H5 118.1
C5 C6 C7 118.3(12)
C5 C6 Br4 119.4(10)
C7 C6 Br4 122.2(10)
C8 C7 C6 120.3(12)
C8 C7 Br3 118.9(10)
C6 C7 Br3 120.8(10)
C7 C8 C9 121.4(12)
C7 C8 H8 119.3
C9 C8 H8 119.3
C8 C9 C10 118.9(11)
C8 C9 C1 121.2(11)
C10 C9 C1 119.9(11)
C4 C10 C5 121.6(11)
C4 C10 C9 121.3(11)
C5 C10 C9 117.2(11)
C12 C11 P1 114.9(12)
C12 C11 H11A 108.6
P1 C11 H11A 108.6
C12 C11 H11B 108.6
P1 C11 H11B 108.6
H11A C11 H11B 107.5
C11 C12 H12A 109.5
C11 C12 H12B 109.5
H12A C12 H12B 109.5
C11 C12 H12C 109.5
H12A C12 H12C 109.5
H12B C12 H12C 109.5
C14 C13 P1 114.0(13)
C14 C13 H13A 108.8
P1 C13 H13A 108.8
C14 C13 H13B 108.8
P1 C13 H13B 108.8
H13A C13 H13B 107.6
C13 C14 H14A 109.5
C13 C14 H14B 109.5
H14A C14 H14B 109.5
C13 C14 H14C 109.5
H14A C14 H14C 109.5
H14B C14 H14C 109.5
C16 C15 P1 114.4(10)
C16 C15 H15A 108.7
P1 C15 H15A 108.7
C16 C15 H15B 108.7
P1 C15 H15B 108.7
H15A C15 H15B 107.6
C15 C16 H16A 109.5
C15 C16 H16B 109.5
H16A C16 H16B 109.5
C15 C16 H16C 109.5
H16A C16 H16C 109.5
H16B C16 H16C 109.5
C18' C17 P2 117(3)
C18 C17 P2 125.3(17)
C18 C17 H17A 106.0
P2 C17 H17A 106.0
C18 C17 H17B 106.0
P2 C17 H17B 106.0
H17A C17 H17B 106.3
C17 C18 H18A 109.5
C17 C18 H18B 109.5
H18A C18 H18B 109.5
C17 C18 H18C 109.5
H18A C18 H18C 109.5
H18B C18 H18C 109.5
C20 C19 P2 113.0(12)
C20 C19 H19A 109.0
P2 C19 H19A 109.0
C20 C19 H19B 109.0
P2 C19 H19B 109.0
H19A C19 H19B 107.8
C19 C20 H20A 109.5
C19 C20 H20B 109.5
H20A C20 H20B 109.5
C19 C20 H20C 109.5
H20A C20 H20C 109.5
H20B C20 H20C 109.5
C22 C21 P2 115.3(13)
C22 C21 H21A 108.5
P2 C21 H21A 108.5
C22 C21 H21B 108.5
P2 C21 H21B 108.5
H21A C21 H21B 107.5
C21 C22 H22A 109.5
C21 C22 H22B 109.5
H22A C22 H22B 109.5
C21 C22 H22C 109.5
H22A C22 H22C 109.5
H22B C22 H22C 109.5
C24 C23 P3 116.0(10)
C24 C23 H23A 108.3
P3 C23 H23A 108.3
C24 C23 H23B 108.3
P3 C23 H23B 108.3
H23A C23 H23B 107.4
C23 C24 H24A 109.5
C23 C24 H24B 109.5
H24A C24 H24B 109.5
C23 C24 H24C 109.5
H24A C24 H24C 109.5
H24B C24 H24C 109.5
C26 C25 P3 113.8(11)
C26 C25 H25A 108.8
P3 C25 H25A 108.8
C26 C25 H25B 108.8
P3 C25 H25B 108.8
H25A C25 H25B 107.7
C25 C26 H26A 109.5
C25 C26 H26B 109.5
H26A C26 H26B 109.5
C25 C26 H26C 109.5
H26A C26 H26C 109.5
H26B C26 H26C 109.5
C28 C27 P3 113.3(10)
C28 C27 H27A 108.9
P3 C27 H27A 108.9
C28 C27 H27B 108.9
P3 C27 H27B 108.9
H27A C27 H27B 107.7
C27 C28 H28A 109.5
C27 C28 H28B 109.5
H28A C28 H28B 109.5
C27 C28 H28C 109.5
H28A C28 H28C 109.5
H28B C28 H28C 109.5
C30 C29 P4 115.0(11)
C30 C29 H29A 108.5
P4 C29 H29A 108.5
C30 C29 H29B 108.5
P4 C29 H29B 108.5
H29A C29 H29B 107.5
C29 C30 H30A 109.5
C29 C30 H30B 109.5
H30A C30 H30B 109.5
C29 C30 H30C 109.5
H30A C30 H30C 109.5
H30B C30 H30C 109.5
C32 C31 P4 123(4)
C32' C31 P4 133(2)
C32 C31 H31A 106.5
P4 C31 H31A 106.5
C32 C31 H31B 106.5
P4 C31 H31B 106.5
H31A C31 H31B 106.5
C31 C32 H32A 109.5
C31 C32 H32B 109.5
H32A C32 H32B 109.5
C31 C32 H32C 109.5
H32A C32 H32C 109.5
H32B C32 H32C 109.5
C34 C33 P4 109.3(19)
C34 C33 H33A 109.8
P4 C33 H33A 109.8
C34 C33 H33B 109.8
P4 C33 H33B 109.8
H33A C33 H33B 108.3
C33 C34 H34A 109.5
C33 C34 H34B 109.5
H34A C34 H34B 109.5
C33 C34 H34C 109.5
H34A C34 H34C 109.5
H34B C34 H34C 109.5
C17 C18' H18D 109.5
C17 C18' H18E 109.5
H18D C18' H18E 109.5
C17 C18' H18F 109.5
H18D C18' H18F 109.5
H18E C18' H18F 109.5
C31 C32' H32D 109.5
C31 C32' H32E 109.5
H32D C32' H32E 109.5
C31 C32' H32F 109.5
H32D C32' H32F 109.5
H32E C32' H32F 109.5

loop_
_geom_bond_atom_site_label_1
_geom_bond_atom_site_label_2
_geom_bond_distance
Pt1 C1 2.037(13)
Pt1 P1 2.285(4)
Pt1 P2 2.293(4)
Pt1 Br1 2.5231(16)
P1 C15 1.791(17)
P1 C11 1.837(14)
P1 C13 1.845(17)
C1 C2 1.375(18)
C1 C9 1.448(18)
Pt2 C4 2.038(13)
Pt2 P4 2.293(4)
Pt2 P3 2.303(4)
Pt2 Br2 2.5115(14)
P2 C19 1.829(15)
P2 C21 1.830(19)
P2 C17 1.84(2)
C2 C3 1.414(17)
C2 H2 0.9500
Br3 C7 1.897(12)
P3 C27 1.813(14)
P3 C23 1.832(13)
P3 C25 1.853(16)
C3 C4 1.372(18)
C3 H3 0.9500
Br4 C6 1.886(13)
P4 C31 1.80(3)
P4 C33 1.83(3)
P4 C29 1.831(15)
C4 C10 1.410(18)
C5 C6 1.362(19)
C5 C10 1.410(17)
C5 H5 0.9500
C6 C7 1.425(19)
C7 C8 1.361(18)
C8 C9 1.421(17)
C8 H8 0.9500
C9 C10 1.428(17)
C11 C12 1.49(3)
C11 H11A 0.9900
C11 H11B 0.9900
C12 H12A 0.9800
C12 H12B 0.9800
C12 H12C 0.9800
C13 C14 1.50(3)
C13 H13A 0.9900
C13 H13B 0.9900
C14 H14A 0.9800
C14 H14B 0.9800
C14 H14C 0.9800
C15 C16 1.49(2)
C15 H15A 0.9900
C15 H15B 0.9900
C16 H16A 0.9800
C16 H16B 0.9800
C16 H16C 0.9800
C17 C18' 1.14(4)
C17 C18 1.46(3)
C17 H17A 0.9900
C17 H17B 0.9900
C18 H18A 0.9800
C18 H18B 0.9800
C18 H18C 0.9800
C19 C20 1.54(3)
C19 H19A 0.9900
C19 H19B 0.9900
C20 H20A 0.9800
C20 H20B 0.9800
C20 H20C 0.9800
C21 C22 1.48(3)
C21 H21A 0.9900
C21 H21B 0.9900
C22 H22A 0.9800
C22 H22B 0.9800
C22 H22C 0.9800
C23 C24 1.51(2)
C23 H23A 0.9900
C23 H23B 0.9900
C24 H24A 0.9800
C24 H24B 0.9800
C24 H24C 0.9800
C25 C26 1.51(2)
C25 H25A 0.9900
C25 H25B 0.9900
C26 H26A 0.9800
C26 H26B 0.9800
C26 H26C 0.9800
C27 C28 1.53(2)
C27 H27A 0.9900
C27 H27B 0.9900
C28 H28A 0.9800
C28 H28B 0.9800
C28 H28C 0.9800
C29 C30 1.53(2)
C29 H29A 0.9900
C29 H29B 0.9900
C30 H30A 0.9800
C30 H30B 0.9800
C30 H30C 0.9800
C31 C32 1.13(5)
C31 C32' 1.55(4)
C31 H31A 0.9900
C31 H31B 0.9900
C32 H32A 0.9800
C32 H32B 0.9800
C32 H32C 0.9800
C33 C34 1.58(5)
C33 H33A 0.9900
C33 H33B 0.9900
C34 H34A 0.9800
C34 H34B 0.9800
C34 H34C 0.9800
C18' H18D 0.9800
C18' H18E 0.9800
C18' H18F 0.9800
C32' H32D 0.9800
C32' H32E 0.9800
C32' H32F 0.9800

loop_
_geom_torsion_atom_site_label_1
_geom_torsion_atom_site_label_2
_geom_torsion_atom_site_label_3
_geom_torsion_atom_site_label_4
_geom_torsion
C9 C1 C2 C3 -3.1(19)
Pt1 C1 C2 C3 179.5(10)
C1 C2 C3 C4 0(2)
C2 C3 C4 C10 3(2)
C2 C3 C4 Pt2 -179.2(10)
C10 C5 C6 C7 3(2)
C10 C5 C6 Br4 -179.2(10)
C5 C6 C7 C8 -5(2)
Br4 C6 C7 C8 177.2(10)
C5 C6 C7 Br3 176.2(10)
Br4 C6 C7 Br3 -1.5(16)
C6 C7 C8 C9 4(2)
Br3 C7 C8 C9 -176.8(10)
C7 C8 C9 C10 -1.6(19)
C7 C8 C9 C1 178.1(12)
C2 C1 C9 C8 -177.3(12)
Pt1 C1 C9 C8 0.2(16)
C2 C1 C9 C10 2.4(17)
Pt1 C1 C9 C10 179.8(9)
C3 C4 C10 C5 177.4(13)
Pt2 C4 C10 C5 0.0(18)
C3 C4 C10 C9 -3.9(19)
Pt2 C4 C10 C9 178.7(9)
C6 C5 C10 C4 178.4(13)
C6 C5 C10 C9 0(2)
C8 C9 C10 C4 -179.2(12)
C1 C9 C10 C4 1.1(18)
C8 C9 C10 C5 -0.5(18)
C1 C9 C10 C5 179.9(11)
C15 P1 C11 C12 167.9(13)
C13 P1 C11 C12 55.7(15)
Pt1 P1 C11 C12 -72.0(13)
C15 P1 C13 C14 -48.2(17)
C11 P1 C13 C14 59.7(17)
Pt1 P1 C13 C14 -169.7(13)
C11 P1 C15 C16 -173.4(13)
C13 P1 C15 C16 -63.6(14)
Pt1 P1 C15 C16 60.4(13)
C19 P2 C17 C18' -23(3)
C21 P2 C17 C18' -131(3)
Pt1 P2 C17 C18' 108(3)
C19 P2 C17 C18 43(2)
C21 P2 C17 C18 -65(2)
Pt1 P2 C17 C18 174.6(17)
C21 P2 C19 C20 -171.8(17)
C17 P2 C19 C20 79.1(18)
Pt1 P2 C19 C20 -52.7(18)
C19 P2 C21 C22 167.6(18)
C17 P2 C21 C22 -82.5(19)
Pt1 P2 C21 C22 44(2)
C27 P3 C23 C24 -55.5(13)
C25 P3 C23 C24 52.0(13)
Pt2 P3 C23 C24 179.5(10)
C27 P3 C25 C26 170.6(12)
C23 P3 C25 C26 61.2(13)
Pt2 P3 C25 C26 -67.6(12)
C23 P3 C27 C28 -80.7(12)
C25 P3 C27 C28 170.6(11)
Pt2 P3 C27 C28 47.2(12)
C31 P4 C29 C30 57(2)
C33 P4 C29 C30 -54.4(18)
Pt2 P4 C29 C30 179.2(11)
C33 P4 C31 C32 -173(5)
C29 P4 C31 C32 80(5)
Pt2 P4 C31 C32 -48(5)
C33 P4 C31 C32' -102(5)
C29 P4 C31 C32' 150(5)
Pt2 P4 C31 C32' 23(6)
C31 P4 C33 C34 176.7(19)
C29 P4 C33 C34 -74.2(19)
Pt2 P4 C33 C34 54(2)
